data_7011883
loop_
_publ_author_name
'Baumeister, Jan M.'
'Alberto, Roger'
'Ortner, Kirstin'
'Spingler, Bernhard'
'August Schubiger, P.'
'Kaden, Thomas A.'

_publ_section_title
;
 Central vs. peripheral Ag(i) coordination in NS3-open chain and cage
 ligands
;
_journal_issue 22
_journal_name_full 'Journal of the Chemical Society, Dalton Transactions'
_journal_page_first 4143
_journal_paper_doi 10.1039/b205287c
_journal_year 2002
_chemical_formula_moiety '(C14 H27 N S3)Ag(C7 H7 O3 S)(C2 H3 N)'
_chemical_formula_sum 'C23 H37 Ag N2 O3 S4'
_chemical_formula_weight 625.66
_chemical_name_systematic
; 
(out-7-Methyl-1-aza-4,10,15-trithia-bicyclo[5.5.5]heptadecan)Ag
tosylate acetonitrile 
;
_space_group_IT_number 4
_symmetry_cell_setting monoclinic
_symmetry_space_group_name_Hall 'P 2yb'
_symmetry_space_group_name_H-M 'P 1 21 1'
_atom_sites_solution_hydrogens geom
_atom_sites_solution_primary direct
_atom_sites_solution_secondary difmap
_audit_creation_method SHELXL-97
_cell_angle_alpha 90.00
_cell_angle_beta 92.14(1)
_cell_angle_gamma 90.00
_cell_formula_units_Z 2
_cell_length_a 8.1923(6)
_cell_length_b 13.8066(14)
_cell_length_c 11.973(1)
_cell_measurement_reflns_used 489
_cell_measurement_temperature 183(2)
_cell_volume 1353.3(2)
_computing_cell_refinement 'IPDS (Stoe, 1999)'
_computing_data_collection 'IPDS (Stoe, 1999)'
_computing_data_reduction 'X-RED (Stoe, 1999)'
_computing_molecular_graphics 'Platon (Spek, 2000)'
_computing_publication_material 'SHELXL-97 (Sheldrick, 1997)'
_computing_structure_refinement 'SHELXL-97 (Sheldrick, 1997)'
_computing_structure_solution 'SHELXS-97 (Sheldrick, 1990)'
_diffrn_ambient_temperature 183(2)
_diffrn_measured_fraction_theta_full 0.978
_diffrn_measured_fraction_theta_max 0.978
_diffrn_measurement_device_type 'Stoe IPDS'
_diffrn_measurement_method '/f oscillation scan'
_diffrn_radiation_monochromator graphite
_diffrn_radiation_source 'fine-focus sealed tube'
_diffrn_radiation_type MoK\a
_diffrn_radiation_wavelength 0.71073
_diffrn_reflns_av_R_equivalents 0.0563
_diffrn_reflns_av_sigmaI/netI 0.0506
_diffrn_reflns_limit_h_max 10
_diffrn_reflns_limit_h_min -10
_diffrn_reflns_limit_k_max 18
_diffrn_reflns_limit_k_min -18
_diffrn_reflns_limit_l_max 15
_diffrn_reflns_limit_l_min -15
_diffrn_reflns_number 18638
_diffrn_reflns_theta_full 28.08
_diffrn_reflns_theta_max 28.08
_diffrn_reflns_theta_min 2.49
_diffrn_standards_decay_% 0
_diffrn_standards_interval_count image
_diffrn_standards_interval_time 6
_diffrn_standards_number 50-200
_exptl_absorpt_coefficient_mu 1.081
_exptl_absorpt_correction_T_max 0.7375
_exptl_absorpt_correction_T_min 0.6420
_exptl_absorpt_correction_type numerical
_exptl_crystal_colour colorless
_exptl_crystal_density_diffrn 1.535
_exptl_crystal_density_method 'not measured'
_exptl_crystal_description plate
_exptl_crystal_F_000 648
_exptl_crystal_size_max 0.45
_exptl_crystal_size_mid 0.31
_exptl_crystal_size_min 0.03
_refine_diff_density_max 0.741
_refine_diff_density_min -0.317
_refine_diff_density_rms 0.080
_refine_ls_abs_structure_details 'Flack H D (1983), Acta Cryst. A39, 876-881'
_refine_ls_abs_structure_Flack -0.020(19)
_refine_ls_extinction_method none
_refine_ls_goodness_of_fit_ref 0.949
_refine_ls_hydrogen_treatment constr
_refine_ls_matrix_type full
_refine_ls_number_parameters 301
_refine_ls_number_reflns 6393
_refine_ls_number_restraints 1
_refine_ls_restrained_S_all 0.949
_refine_ls_R_factor_all 0.0383
_refine_ls_R_factor_gt 0.0315
_refine_ls_shift/su_max 0.008
_refine_ls_shift/su_mean 0.000
_refine_ls_structure_factor_coef Fsqd
_refine_ls_weighting_details 'calc w=1/[\s^2^(Fo^2^)+(0.0417P)^2^+0.0000P] where P=(Fo^2^+2Fc^2^)/3'
_refine_ls_weighting_scheme calc
_refine_ls_wR_factor_gt 0.0699
_refine_ls_wR_factor_ref 0.0718
_reflns_number_gt 5568
_reflns_number_total 6393
_reflns_threshold_expression >2sigma(I)
_cod_data_source_file b205287c.txt
_cod_data_source_block Jb230301_[Ag(16)Tosylat]
_cod_depositor_comments
;
The following automatic conversions were performed:

'_symmetry_cell_setting' tag value 'monoclinc' was replaced with
'monoclinic' value.

Automatic conversion script
Id: cif_fix_values 1646 2011-03-28 12:23:43Z adriana 
;
_cod_original_sg_symbol_H-M P21
_cod_database_code 7011883

loop_
_symmetry_equiv_pos_as_xyz
'x, y, z'
'-x, y+1/2, -z'

loop_
_atom_site_label
_atom_site_type_symbol
_atom_site_fract_x
_atom_site_fract_y
_atom_site_fract_z
_atom_site_U_iso_or_equiv
_atom_site_adp_type
_atom_site_occupancy
_atom_site_symmetry_multiplicity
_atom_site_calc_flag
_atom_site_refinement_flags
_atom_site_disorder_assembly
_atom_site_disorder_group
Ag1 Ag 0.61331(3) 0.776911(15) 0.41234(2) 0.03123(7) Uani 1 1 d . . .
N1 N 1.1423(3) 0.89361(18) 0.5523(2) 0.0255(5) Uani 1 1 d . . .
N31 N 0.6233(6) 0.8551(3) 0.7503(5) 0.0769(13) Uani 1 1 d . . .
O1 O 0.7977(3) 0.69628(19) 0.2811(2) 0.0426(6) Uani 1 1 d . . .
O2 O 0.6592(3) 0.7858(3) 0.1339(2) 0.0564(8) Uani 1 1 d . . .
O3 O 0.6329(4) 0.6110(3) 0.1427(3) 0.0761(11) Uani 1 1 d . . .
S1 S 0.74332(9) 0.94051(5) 0.41816(7) 0.02876(17) Uani 1 1 d . . .
S2 S 1.27726(9) 1.12579(5) 0.47971(7) 0.02709(16) Uani 1 1 d . . .
S3 S 1.32895(9) 0.71921(5) 0.35159(8) 0.02961(17) Uani 1 1 d . . .
S4 S 0.73343(11) 0.69533(7) 0.16508(8) 0.0395(2) Uani 1 1 d . . .
C1 C 0.8531(4) 0.9561(2) 0.5517(3) 0.0320(7) Uani 1 1 d . . .
H1A H 0.9144 1.0178 0.5491 0.038 Uiso 1 1 calc R . .
H1B H 0.7716 0.9629 0.6103 0.038 Uiso 1 1 calc R . .
C2 C 0.9741(4) 0.8752(2) 0.5881(3) 0.0300(7) Uani 1 1 d . . .
H2A H 0.9757 0.8692 0.6705 0.036 Uiso 1 1 calc R . .
H2B H 0.9353 0.8128 0.5561 0.036 Uiso 1 1 calc R . .
C3 C 0.9067(4) 0.9191(2) 0.3207(3) 0.0288(7) Uani 1 1 d . . .
H3A H 0.9784 0.8665 0.3503 0.035 Uiso 1 1 calc R . .
H3B H 0.8580 0.8974 0.2481 0.035 Uiso 1 1 calc R . .
C4 C 1.0093(4) 1.0094(2) 0.3025(3) 0.0279(7) Uani 1 1 d . . .
H4A H 1.0384 1.0379 0.3765 0.033 Uiso 1 1 calc R . .
H4B H 0.9407 1.0572 0.2608 0.033 Uiso 1 1 calc R . .
C5 C 1.3781(4) 1.1140(2) 0.3452(3) 0.0310(7) Uani 1 1 d . . .
H5A H 1.4370 1.1751 0.3307 0.037 Uiso 1 1 calc R . .
H5B H 1.4607 1.0618 0.3525 0.037 Uiso 1 1 calc R . .
C6 C 1.2645(4) 1.0917(2) 0.2430(3) 0.0316(7) Uani 1 1 d . . .
H6A H 1.3313 1.0945 0.1758 0.038 Uiso 1 1 calc R . .
H6B H 1.1835 1.1447 0.2361 0.038 Uiso 1 1 calc R . .
C7 C 1.3572(4) 1.0255(2) 0.5678(3) 0.0287(7) Uani 1 1 d . . .
H7A H 1.4191 0.9802 0.5212 0.034 Uiso 1 1 calc R . .
H7B H 1.4334 1.0518 0.6264 0.034 Uiso 1 1 calc R . .
C8 C 1.2194(4) 0.9701(2) 0.6234(3) 0.0289(7) Uani 1 1 d . . .
H8A H 1.2638 0.9400 0.6932 0.035 Uiso 1 1 calc R . .
H8B H 1.1342 1.0170 0.6442 0.035 Uiso 1 1 calc R . .
C9 C 1.2049(4) 0.7254(2) 0.4749(3) 0.0308(7) Uani 1 1 d . . .
H9A H 1.0896 0.7327 0.4485 0.037 Uiso 1 1 calc R . .
H9B H 1.2138 0.6619 0.5132 0.037 Uiso 1 1 calc R . .
C10 C 1.2402(4) 0.8044(2) 0.5634(3) 0.0281(7) Uani 1 1 d . . .
H10A H 1.2226 0.7762 0.6381 0.034 Uiso 1 1 calc R . .
H10B H 1.3571 0.8222 0.5610 0.034 Uiso 1 1 calc R . .
C11 C 1.2418(4) 0.8086(2) 0.2551(3) 0.0325(7) Uani 1 1 d . . .
H11A H 1.2842 0.7968 0.1800 0.039 Uiso 1 1 calc R . .
H11B H 1.1218 0.7998 0.2499 0.039 Uiso 1 1 calc R . .
C12 C 1.2798(4) 0.9142(2) 0.2894(3) 0.0286(7) Uani 1 1 d . . .
H12A H 1.3935 0.9285 0.2694 0.034 Uiso 1 1 calc R . .
H12B H 1.2757 0.9185 0.3718 0.034 Uiso 1 1 calc R . .
C13 C 1.1689(4) 0.9944(2) 0.2387(3) 0.0275(6) Uani 1 1 d . . .
C14 C 1.1260(7) 0.9722(4) 0.1162(4) 0.0616(12) Uani 1 1 d . . .
H14A H 1.0575 1.0243 0.0844 0.074 Uiso 1 1 calc R . .
H14B H 1.0664 0.9107 0.1108 0.074 Uiso 1 1 calc R . .
H14C H 1.2266 0.9674 0.0747 0.074 Uiso 1 1 calc R . .
C21 C 0.9114(4) 0.6823(3) 0.0850(3) 0.0386(8) Uani 1 1 d . . .
C22 C 1.0334(6) 0.6175(4) 0.1234(4) 0.0553(11) Uani 1 1 d . . .
H22 H 1.0196 0.5814 0.1900 0.066 Uiso 1 1 calc R . .
C23 C 1.1752(7) 0.6066(4) 0.0630(5) 0.0644(13) Uani 1 1 d . . .
H23 H 1.2587 0.5639 0.0899 0.077 Uiso 1 1 calc R . .
C24 C 1.1957(5) 0.6567(4) -0.0348(4) 0.0510(10) Uani 1 1 d . . .
C25 C 1.3490(6) 0.6400(5) -0.0983(4) 0.0683(14) Uani 1 1 d . . .
H25A H 1.3478 0.6818 -0.1645 0.082 Uiso 1 1 calc R . .
H25B H 1.3540 0.5720 -0.1215 0.082 Uiso 1 1 calc R . .
H25C H 1.4448 0.6553 -0.0500 0.082 Uiso 1 1 calc R . .
C26 C 1.0780(5) 0.7231(3) -0.0686(3) 0.0489(10) Uani 1 1 d . . .
H26 H 1.0932 0.7605 -0.1340 0.059 Uiso 1 1 calc R . .
C27 C 0.9361(5) 0.7366(3) -0.0081(3) 0.0415(8) Uani 1 1 d . . .
H27 H 0.8574 0.7835 -0.0319 0.050 Uiso 1 1 calc R . .
C31 C 0.5570(6) 0.8743(3) 0.8302(5) 0.0543(11) Uani 1 1 d . . .
C32 C 0.4728(7) 0.8986(4) 0.9290(5) 0.0672(14) Uani 1 1 d . . .
H32A H 0.4349 0.9658 0.9241 0.081 Uiso 1 1 calc R . .
H32B H 0.5471 0.8911 0.9945 0.081 Uiso 1 1 calc R . .
H32C H 0.3788 0.8554 0.9360 0.081 Uiso 1 1 calc R . .

loop_
_atom_site_aniso_label
_atom_site_aniso_U_11
_atom_site_aniso_U_22
_atom_site_aniso_U_33
_atom_site_aniso_U_23
_atom_site_aniso_U_13
_atom_site_aniso_U_12
Ag1 0.02205(10) 0.02513(10) 0.04663(14) 0.00137(13) 0.00289(9) -0.00013(11)
N1 0.0212(12) 0.0217(11) 0.0334(15) 0.0009(10) 0.0002(11) -0.0008(10)
N31 0.075(3) 0.061(3) 0.096(4) 0.000(3) 0.018(3) -0.005(2)
O1 0.0510(16) 0.0412(14) 0.0360(14) 0.0019(11) 0.0090(12) 0.0051(12)
O2 0.0431(14) 0.081(2) 0.0449(14) 0.0009(19) 0.0007(11) 0.0215(19)
O3 0.058(2) 0.078(2) 0.094(3) -0.037(2) 0.020(2) -0.0290(18)
S1 0.0168(3) 0.0243(3) 0.0452(5) 0.0033(3) 0.0004(3) 0.0013(3)
S2 0.0221(4) 0.0226(3) 0.0363(4) -0.0006(3) -0.0015(3) 0.0001(3)
S3 0.0218(4) 0.0212(3) 0.0456(5) -0.0044(3) -0.0014(3) 0.0021(3)
S4 0.0325(5) 0.0425(5) 0.0440(5) -0.0106(4) 0.0080(4) -0.0054(4)
C1 0.0265(16) 0.0263(15) 0.044(2) 0.0007(14) 0.0062(14) 0.0040(12)
C2 0.0278(16) 0.0264(14) 0.0360(18) 0.0047(13) 0.0037(14) -0.0018(12)
C3 0.0233(15) 0.0279(15) 0.0351(18) 0.0012(13) -0.0018(14) 0.0006(12)
C4 0.0243(15) 0.0256(14) 0.0335(17) 0.0012(13) -0.0016(14) -0.0001(12)
C5 0.0237(15) 0.0291(15) 0.0403(19) 0.0030(14) 0.0022(14) -0.0041(12)
C6 0.0279(16) 0.0312(16) 0.0359(19) 0.0077(14) 0.0030(15) 0.0005(13)
C7 0.0267(16) 0.0239(14) 0.0351(18) 0.0005(12) -0.0041(14) -0.0025(12)
C8 0.0292(16) 0.0263(14) 0.0310(17) 0.0016(12) -0.0010(14) -0.0026(12)
C9 0.0217(15) 0.0227(15) 0.048(2) 0.0024(14) -0.0013(14) -0.0013(12)
C10 0.0205(14) 0.0241(15) 0.0393(18) 0.0036(12) -0.0047(13) 0.0022(10)
C11 0.0283(16) 0.0282(15) 0.0410(19) -0.0061(13) -0.0014(15) 0.0048(12)
C12 0.0248(15) 0.0272(15) 0.0336(18) 0.0001(13) -0.0013(14) -0.0017(12)
C13 0.0271(16) 0.0276(15) 0.0276(16) 0.0028(12) -0.0013(13) 0.0001(13)
C14 0.066(3) 0.059(3) 0.060(3) 0.005(2) 0.003(3) 0.002(2)
C21 0.0350(19) 0.046(2) 0.0345(19) -0.0097(16) 0.0042(16) -0.0018(15)
C22 0.056(3) 0.061(3) 0.050(3) 0.005(2) 0.015(2) 0.014(2)
C23 0.058(3) 0.071(3) 0.065(3) 0.001(3) 0.015(3) 0.022(2)
C24 0.044(2) 0.065(3) 0.044(2) -0.006(2) 0.0092(19) 0.002(2)
C25 0.051(3) 0.096(4) 0.060(3) -0.009(3) 0.018(2) -0.001(3)
C26 0.050(2) 0.063(3) 0.034(2) -0.0024(19) 0.0039(18) -0.006(2)
C27 0.038(2) 0.049(2) 0.037(2) -0.0032(16) 0.0001(16) -0.0017(16)
C31 0.048(2) 0.043(2) 0.072(3) 0.013(2) -0.001(2) -0.0010(19)
C32 0.069(3) 0.058(3) 0.075(4) 0.015(2) 0.004(3) 0.011(2)

loop_
_atom_type_symbol
_atom_type_description
_atom_type_scat_dispersion_real
_atom_type_scat_dispersion_imag
_atom_type_scat_source
C C 0.0033 0.0016 'International Tables Vol C Tables 4.2.6.8 and 6.1.1.4'
H H 0.0000 0.0000 'International Tables Vol C Tables 4.2.6.8 and 6.1.1.4'
Ag Ag -0.8971 1.1015 'International Tables Vol C Tables 4.2.6.8 and 6.1.1.4'
N N 0.0061 0.0033 'International Tables Vol C Tables 4.2.6.8 and 6.1.1.4'
O O 0.0106 0.0060 'International Tables Vol C Tables 4.2.6.8 and 6.1.1.4'
S S 0.1246 0.1234 'International Tables Vol C Tables 4.2.6.8 and 6.1.1.4'

loop_
_geom_angle_atom_site_label_1
_geom_angle_atom_site_label_2
_geom_angle_atom_site_label_3
_geom_angle
_geom_angle_site_symmetry_1
_geom_angle_site_symmetry_3
_geom_angle_publ_flag
O1 Ag1 S1 98.87(7) . . ?
O1 Ag1 S3 104.53(7) . 1_455 ?
S1 Ag1 S3 132.59(3) . 1_455 ?
O1 Ag1 S2 75.40(6) . 2_746 ?
S1 Ag1 S2 125.03(3) . 2_746 ?
S3 Ag1 S2 100.74(3) 1_455 2_746 ?
C10 N1 C2 109.8(2) . . ?
C10 N1 C8 109.0(3) . . ?
C2 N1 C8 109.7(3) . . ?
S4 O1 Ag1 113.44(15) . . ?
C1 S1 C3 103.29(15) . . ?
C1 S1 Ag1 109.17(11) . . ?
C3 S1 Ag1 99.04(10) . . ?
C5 S2 C7 105.76(15) . . ?
C5 S2 Ag1 110.37(11) . 2_756 ?
C7 S2 Ag1 102.11(11) . 2_756 ?
C11 S3 C9 105.37(16) . . ?
C11 S3 Ag1 107.66(12) . 1_655 ?
C9 S3 Ag1 106.61(11) . 1_655 ?
O2 S4 O3 114.8(2) . . ?
O2 S4 O1 111.89(17) . . ?
O3 S4 O1 111.4(2) . . ?
O2 S4 C21 107.20(18) . . ?
O3 S4 C21 106.90(19) . . ?
O1 S4 C21 103.76(17) . . ?
C2 C1 S1 117.0(2) . . ?
N1 C2 C1 112.8(3) . . ?
C4 C3 S1 112.3(2) . . ?
C3 C4 C13 116.1(3) . . ?
C6 C5 S2 115.7(2) . . ?
C5 C6 C13 119.2(3) . . ?
C8 C7 S2 111.7(2) . . ?
N1 C8 C7 114.2(3) . . ?
C10 C9 S3 119.6(2) . . ?
N1 C10 C9 116.2(3) . . ?
C12 C11 S3 113.7(3) . . ?
C11 C12 C13 117.6(3) . . ?
C14 C13 C12 110.2(3) . . ?
C14 C13 C4 109.4(3) . . ?
C12 C13 C4 113.4(3) . . ?
C14 C13 C6 107.6(3) . . ?
C12 C13 C6 108.6(3) . . ?
C4 C13 C6 107.6(3) . . ?
C27 C21 C22 119.5(4) . . ?
C27 C21 S4 122.2(3) . . ?
C22 C21 S4 118.3(3) . . ?
C23 C22 C21 119.5(4) . . ?
C24 C23 C22 121.1(5) . . ?
C23 C24 C26 118.5(4) . . ?
C23 C24 C25 118.8(5) . . ?
C26 C24 C25 122.6(4) . . ?
C24 C26 C27 121.3(4) . . ?
C21 C27 C26 119.9(4) . . ?
N31 C31 C32 179.4(6) . . ?

loop_
_geom_bond_atom_site_label_1
_geom_bond_atom_site_label_2
_geom_bond_distance
_geom_bond_site_symmetry_2
_geom_bond_publ_flag
Ag1 O1 2.483(3) . ?
Ag1 S1 2.4971(8) . ?
Ag1 S3 2.5425(8) 1_455 ?
Ag1 S2 2.5963(8) 2_746 ?
N1 C10 1.474(4) . ?
N1 C2 1.480(4) . ?
N1 C8 1.484(4) . ?
N31 C31 1.148(7) . ?
O1 S4 1.467(3) . ?
O2 S4 1.433(4) . ?
O3 S4 1.445(3) . ?
S1 C1 1.818(4) . ?
S1 C3 1.832(3) . ?
S2 C5 1.844(3) . ?
S2 C7 1.846(3) . ?
S2 Ag1 2.5963(8) 2_756 ?
S3 C11 1.818(4) . ?
S3 C9 1.826(4) . ?
S3 Ag1 2.5425(8) 1_655 ?
S4 C21 1.784(4) . ?
C1 C2 1.546(5) . ?
C3 C4 1.524(4) . ?
C4 C13 1.553(5) . ?
C5 C6 1.541(5) . ?
C6 C13 1.554(5) . ?
C7 C8 1.536(5) . ?
C9 C10 1.541(5) . ?
C11 C12 1.543(4) . ?
C12 C13 1.543(4) . ?
C13 C14 1.527(6) . ?
C21 C27 1.365(6) . ?
C21 C22 1.406(6) . ?
C22 C23 1.400(6) . ?
C23 C24 1.376(7) . ?
C24 C26 1.380(7) . ?
C24 C25 1.510(6) . ?
C26 C27 1.405(6) . ?
C31 C32 1.431(8) . ?

loop_
_geom_torsion_atom_site_label_1
_geom_torsion_atom_site_label_2
_geom_torsion_atom_site_label_3
_geom_torsion_atom_site_label_4
_geom_torsion
_geom_torsion_site_symmetry_1
_geom_torsion_site_symmetry_2
_geom_torsion_site_symmetry_3
_geom_torsion_site_symmetry_4
_geom_torsion_publ_flag
S1 Ag1 O1 S4 -97.02(15) . . . . ?
S3 Ag1 O1 S4 41.40(16) 1_455 . . . ?
S2 Ag1 O1 S4 138.94(16) 2_746 . . . ?
O1 Ag1 S1 C1 -106.60(13) . . . . ?
S3 Ag1 S1 C1 134.16(11) 1_455 . . . ?
S2 Ag1 S1 C1 -28.26(12) 2_746 . . . ?
O1 Ag1 S1 C3 0.97(13) . . . . ?
S3 Ag1 S1 C3 -118.27(12) 1_455 . . . ?
S2 Ag1 S1 C3 79.31(12) 2_746 . . . ?
Ag1 O1 S4 O2 41.6(2) . . . . ?
Ag1 O1 S4 O3 -88.5(2) . . . . ?
Ag1 O1 S4 C21 156.84(16) . . . . ?
C3 S1 C1 C2 -53.4(3) . . . . ?
Ag1 S1 C1 C2 51.3(3) . . . . ?
C10 N1 C2 C1 -165.6(3) . . . . ?
C8 N1 C2 C1 74.7(3) . . . . ?
S1 C1 C2 N1 91.7(3) . . . . ?
C1 S1 C3 C4 -69.5(3) . . . . ?
Ag1 S1 C3 C4 178.2(2) . . . . ?
S1 C3 C4 C13 169.4(2) . . . . ?
C7 S2 C5 C6 115.8(2) . . . . ?
Ag1 S2 C5 C6 -134.5(2) 2_756 . . . ?
S2 C5 C6 C13 -63.7(4) . . . . ?
C5 S2 C7 C8 -131.7(2) . . . . ?
Ag1 S2 C7 C8 112.8(2) 2_756 . . . ?
C10 N1 C8 C7 84.4(3) . . . . ?
C2 N1 C8 C7 -155.4(3) . . . . ?
S2 C7 C8 N1 84.6(3) . . . . ?
C11 S3 C9 C10 -82.1(3) . . . . ?
Ag1 S3 C9 C10 32.1(3) 1_655 . . . ?
C2 N1 C10 C9 74.5(4) . . . . ?
C8 N1 C10 C9 -165.3(3) . . . . ?
S3 C9 C10 N1 94.8(3) . . . . ?
C9 S3 C11 C12 73.4(3) . . . . ?
Ag1 S3 C11 C12 -40.1(3) 1_655 . . . ?
S3 C11 C12 C13 -160.0(2) . . . . ?
C11 C12 C13 C14 -39.5(4) . . . . ?
C11 C12 C13 C4 83.4(4) . . . . ?
C11 C12 C13 C6 -157.1(3) . . . . ?
C3 C4 C13 C14 70.6(4) . . . . ?
C3 C4 C13 C12 -52.7(4) . . . . ?
C3 C4 C13 C6 -172.8(3) . . . . ?
C5 C6 C13 C14 -157.1(3) . . . . ?
C5 C6 C13 C12 -37.8(4) . . . . ?
C5 C6 C13 C4 85.2(3) . . . . ?
O2 S4 C21 C27 -16.6(4) . . . . ?
O3 S4 C21 C27 107.0(4) . . . . ?
O1 S4 C21 C27 -135.1(3) . . . . ?
O2 S4 C21 C22 159.8(3) . . . . ?
O3 S4 C21 C22 -76.5(4) . . . . ?
O1 S4 C21 C22 41.3(4) . . . . ?
C27 C21 C22 C23 -2.7(7) . . . . ?
S4 C21 C22 C23 -179.3(4) . . . . ?
C21 C22 C23 C24 -1.5(8) . . . . ?
C22 C23 C24 C26 4.3(8) . . . . ?
C22 C23 C24 C25 -178.3(5) . . . . ?
C23 C24 C26 C27 -3.0(7) . . . . ?
C25 C24 C26 C27 179.6(5) . . . . ?
C22 C21 C27 C26 3.9(6) . . . . ?
S4 C21 C27 C26 -179.6(3) . . . . ?
C24 C26 C27 C21 -1.1(6) . . . . ?
